data_2220277
loop_
_publ_author_name
'Liang, Zu-Pei'

_publ_section_title
;
 Ethane-1,2-diaminium 3,4,5,6-tetrabromo-2-(methoxycarbonyl)benzoate
 methanol solvate
;
_journal_coeditor_code LX2065
_journal_issue 12
_journal_name_full 'Acta Crystallographica Section E'
_journal_page_first o2416
_journal_paper_doi 10.1107/S1600536808038166
_journal_volume 64
_journal_year 2008
_chemical_formula_iupac 'C2 H10 N2 2+ , 2C9 H3 Br4 O4 - , C H4 O'
_chemical_formula_moiety 'C2 H10 N2 2+ , 2 C9 H3 Br4 O4 - , C H4 O'
_chemical_formula_sum 'C21 H20 Br8 N2 O9'
_chemical_formula_weight 1083.67
_chemical_name_systematic
;
Ethane-1,2-diaminium 3,4,5,6-tetrabromo-2-(methoxycarbonyl)benzoate methanol
solvate
;
_space_group_IT_number 14
_symmetry_cell_setting monoclinic
_symmetry_space_group_name_Hall '-P 2ybc'
_symmetry_space_group_name_H-M 'P 1 21/c 1'
_atom_sites_solution_hydrogens geom
_atom_sites_solution_primary direct
_atom_sites_solution_secondary difmap
_cell_angle_alpha 90.00
_cell_angle_beta 96.002(6)
_cell_angle_gamma 90.00
_cell_formula_units_Z 4
_cell_length_a 6.456(2)
_cell_length_b 19.036(7)
_cell_length_c 26.017(9)
_cell_measurement_reflns_used 2716
_cell_measurement_temperature 298(2)
_cell_measurement_theta_max 22.129
_cell_measurement_theta_min 2.280
_cell_volume 3179.9(19)
_computing_cell_refinement 'SMART (Bruker, 1997)'
_computing_data_collection 'SMART (Bruker, 1997)'
_computing_data_reduction 'SAINT (Bruker, 1997)'
_computing_molecular_graphics 'SHELXTL (Sheldrick, 2008) and DIAMOND (Brandenburg, 1998)'
_computing_publication_material 'SHELXTL (Sheldrick, 2008)'
_computing_structure_refinement 'SHELXL97 (Sheldrick, 2008)'
_computing_structure_solution 'SHELXS97 (Sheldrick, 2008)'
_diffrn_ambient_temperature 298(2)
_diffrn_detector_area_resol_mean 10.0
_diffrn_measured_fraction_theta_full 0.995
_diffrn_measured_fraction_theta_max 0.995
_diffrn_measurement_device_type 'Bruker SMART CCD area-detector'
_diffrn_measurement_method '\f and \w'
_diffrn_radiation_monochromator graphite
_diffrn_radiation_source 'fine-focus sealed tube'
_diffrn_radiation_type MoK\a
_diffrn_radiation_wavelength 0.71073
_diffrn_reflns_av_R_equivalents 0.0826
_diffrn_reflns_av_sigmaI/netI 0.1228
_diffrn_reflns_limit_h_max 6
_diffrn_reflns_limit_h_min -7
_diffrn_reflns_limit_k_max 22
_diffrn_reflns_limit_k_min -22
_diffrn_reflns_limit_l_max 25
_diffrn_reflns_limit_l_min -30
_diffrn_reflns_number 15827
_diffrn_reflns_theta_full 25.01
_diffrn_reflns_theta_max 25.01
_diffrn_reflns_theta_min 1.57
_diffrn_standards_number 0
_exptl_absorpt_coefficient_mu 10.137
_exptl_absorpt_correction_T_max 0.221
_exptl_absorpt_correction_T_min 0.062
_exptl_absorpt_correction_type multi-scan
_exptl_absorpt_process_details '(SADABS; Bruker, 1997)'
_exptl_crystal_colour colourless
_exptl_crystal_density_diffrn 2.264
_exptl_crystal_density_method 'not measured'
_exptl_crystal_description block
_exptl_crystal_F_000 2048
_exptl_crystal_size_max 0.41
_exptl_crystal_size_mid 0.25
_exptl_crystal_size_min 0.15
_refine_diff_density_max 1.178
_refine_diff_density_min -0.716
_refine_ls_extinction_method none
_refine_ls_goodness_of_fit_ref 0.977
_refine_ls_hydrogen_treatment constr
_refine_ls_matrix_type full
_refine_ls_number_parameters 367
_refine_ls_number_reflns 5585
_refine_ls_number_restraints 6
_refine_ls_restrained_S_all 0.978
_refine_ls_R_factor_all 0.1024
_refine_ls_R_factor_gt 0.0552
_refine_ls_shift/su_max_lt 0.001
_refine_ls_shift/su_mean <0.001
_refine_ls_structure_factor_coef Fsqd
_refine_ls_weighting_details 'calc w = 1/[\s^2^(Fo^2^)+(0.0474P)^2^] where P=(Fo^2^+2Fc^2^)/3'
_refine_ls_weighting_scheme calc
_refine_ls_wR_factor_gt 0.1248
_refine_ls_wR_factor_ref 0.1453
_reflns_number_gt 3448
_reflns_number_total 5585
_reflns_threshold_expression I>2\s(I)
_cod_data_source_file lx2065.cif
_cod_data_source_block I
_cod_original_cell_volume 3179.7(19)
_cod_original_sg_symbol_H-M 'P 21/c'
_cod_database_code 2220277
_cod_database_fobs_code 2220277

loop_
_symmetry_equiv_pos_as_xyz
'x, y, z'
'-x, y+1/2, -z+1/2'
'-x, -y, -z'
'x, -y-1/2, z-1/2'

loop_
_atom_site_type_symbol
_atom_site_label
_atom_site_fract_x
_atom_site_fract_y
_atom_site_fract_z
_atom_site_U_iso_or_equiv
_atom_site_adp_type
_atom_site_calc_flag
_atom_site_refinement_flags
_atom_site_occupancy
C C13 0.2706(12) 0.7587(4) 0.4305(3) 0.028(2) Uani d . 1
Br Br5 0.90144(14) 0.74383(5) 0.53528(4) 0.0387(3) Uani d . 1
Br Br8 0.01592(15) 0.76205(5) 0.38806(4) 0.0515(3) Uani d . 1
Br Br7 0.18589(16) 0.89882(5) 0.45626(4) 0.0508(3) Uani d . 1
Br Br1 1.30682(16) 1.00363(5) 0.23756(4) 0.0488(3) Uani d . 1
Br Br6 0.64413(16) 0.89277(5) 0.52383(4) 0.0473(3) Uani d . 1
Br Br3 0.7771(2) 1.01282(6) 0.39936(4) 0.0712(4) Uani d . 1
Br Br4 0.52006(19) 0.87733(7) 0.34731(5) 0.0694(4) Uani d . 1
Br Br2 1.1722(2) 1.07590(7) 0.34433(5) 0.0789(4) Uani d . 1
O O5 0.7309(8) 0.5905(3) 0.5074(2) 0.0316(14) Uani d . 1
O O6 0.7401(9) 0.6008(3) 0.4220(2) 0.0355(15) Uani d . 1
O O2 0.9487(9) 0.9138(3) 0.1572(2) 0.0366(15) Uani d . 1
O O9 0.2812(10) 0.7719(3) 0.1141(2) 0.0387(15) Uani d . 1
H H9 0.2528 0.7917 0.1405 0.058 Uiso calc R 1
C C15 0.5347(13) 0.8125(4) 0.4890(3) 0.029(2) Uani d . 1
N N1 0.9242(10) 0.4714(3) 0.4311(2) 0.0295(17) Uani d . 1
H H1A 0.9667 0.4597 0.4008 0.044 Uiso calc R 1
H H1B 1.0283 0.4655 0.4559 0.044 Uiso calc R 1
H H1C 0.8841 0.5161 0.4303 0.044 Uiso calc R 1
C C14 0.3451(13) 0.8158(4) 0.4590(3) 0.027(2) Uani d . 1
C C4 0.7531(14) 0.9129(5) 0.3182(3) 0.040(2) Uani d . 1
C C5 0.8078(13) 0.8814(4) 0.2718(3) 0.031(2) Uani d . 1
C C11 0.3057(13) 0.6319(5) 0.4029(3) 0.031(2) Uani d . 1
O O1 1.1336(11) 0.8281(3) 0.1981(2) 0.0498(18) Uani d . 1
C C16 0.6458(12) 0.7499(4) 0.4910(3) 0.0247(18) Uani d . 1
C C19 0.5754(12) 0.4323(4) 0.3977(3) 0.029(2) Uani d . 1
H H19A 0.5067 0.4775 0.3995 0.035 Uiso calc R 1
H H19B 0.6339 0.4295 0.3649 0.035 Uiso calc R 1
C C17 0.5723(12) 0.6915(4) 0.4644(3) 0.0234(19) Uani d . 1
N N2 0.4214(10) 0.3748(3) 0.4012(2) 0.0307(17) Uani d . 1
H H2A 0.4809 0.3337 0.3956 0.046 Uiso calc R 1
H H2B 0.3132 0.3815 0.3776 0.046 Uiso calc R 1
H H2C 0.3779 0.3748 0.4326 0.046 Uiso calc R 1
O O4 0.7137(11) 0.7667(3) 0.2822(3) 0.059(2) Uani d . 1
C C18 0.6933(12) 0.6221(4) 0.4644(3) 0.0236(19) Uani d . 1
O O3 0.6344(11) 0.8134(4) 0.2056(3) 0.061(2) Uani d . 1
C C1 1.0757(13) 0.9683(5) 0.2702(3) 0.034(2) Uani d . 1
C C6 0.9726(13) 0.9107(4) 0.2478(3) 0.0260(19) Uani d . 1
C C12 0.3863(12) 0.6964(4) 0.4321(3) 0.0212(18) Uani d . 1
C C7 1.0268(14) 0.8808(5) 0.1962(3) 0.030(2) Uani d . 1
O O7 0.2565(9) 0.5792(3) 0.4236(2) 0.0381(15) Uani d . 1
O O8 0.2970(10) 0.6420(3) 0.3525(2) 0.0475(17) Uani d . 1
C C8 0.7027(14) 0.8161(5) 0.2485(4) 0.039(2) Uani d U 1
C C2 1.0236(15) 0.9986(5) 0.3156(3) 0.039(2) Uani d . 1
C C3 0.8613(17) 0.9711(5) 0.3390(4) 0.046(3) Uani d . 1
C C20 0.7472(12) 0.4262(4) 0.4415(3) 0.029(2) Uani d . 1
H H20A 0.6956 0.4404 0.4736 0.035 Uiso calc R 1
H H20B 0.7929 0.3777 0.4450 0.035 Uiso calc R 1
C C21 0.3236(18) 0.7007(5) 0.1248(4) 0.059(3) Uani d . 1
H H21A 0.4547 0.6966 0.1457 0.089 Uiso calc R 1
H H21B 0.3300 0.6757 0.0930 0.089 Uiso calc R 1
H H21C 0.2153 0.6813 0.1431 0.089 Uiso calc R 1
C C10 0.192(2) 0.5888(6) 0.3205(4) 0.077(4) Uani d . 1
H H10A 0.2580 0.5442 0.3279 0.116 Uiso calc R 1
H H10B 0.1982 0.6004 0.2848 0.116 Uiso calc R 1
H H10C 0.0488 0.5861 0.3274 0.116 Uiso calc R 1
C C9 0.605(3) 0.7038(7) 0.2652(5) 0.112(6) Uani d . 1
H H9A 0.4793 0.7160 0.2440 0.169 Uiso calc R 1
H H9B 0.5708 0.6776 0.2946 0.169 Uiso calc R 1
H H9C 0.6919 0.6759 0.2455 0.169 Uiso calc R 1

loop_
_atom_site_aniso_label
_atom_site_aniso_U_11
_atom_site_aniso_U_22
_atom_site_aniso_U_33
_atom_site_aniso_U_12
_atom_site_aniso_U_13
_atom_site_aniso_U_23
C13 0.026(5) 0.040(5) 0.017(4) 0.004(4) -0.001(3) 0.010(4)
Br5 0.0371(5) 0.0371(6) 0.0384(6) -0.0028(4) -0.0124(4) -0.0011(4)
Br8 0.0390(6) 0.0536(7) 0.0570(7) 0.0077(5) -0.0170(5) 0.0117(5)
Br7 0.0594(7) 0.0334(6) 0.0609(7) 0.0211(5) 0.0124(5) 0.0069(5)
Br1 0.0489(6) 0.0493(6) 0.0484(7) -0.0134(5) 0.0065(5) -0.0022(5)
Br6 0.0684(7) 0.0281(5) 0.0453(6) -0.0054(5) 0.0055(5) -0.0119(5)
Br3 0.1170(11) 0.0641(8) 0.0366(6) 0.0414(7) 0.0267(6) 0.0001(6)
Br4 0.0671(8) 0.0844(9) 0.0636(8) 0.0141(6) 0.0398(6) 0.0286(7)
Br2 0.1045(11) 0.0677(8) 0.0625(8) -0.0110(7) -0.0005(7) -0.0366(7)
O5 0.038(4) 0.032(3) 0.025(3) 0.006(3) 0.003(3) 0.004(3)
O6 0.050(4) 0.026(3) 0.032(4) 0.010(3) 0.011(3) -0.001(3)
O2 0.046(4) 0.047(4) 0.017(3) -0.008(3) 0.003(3) 0.009(3)
O9 0.053(4) 0.026(3) 0.036(4) -0.003(3) 0.005(3) -0.002(3)
C15 0.044(6) 0.022(5) 0.023(5) 0.004(4) 0.008(4) 0.000(4)
N1 0.037(4) 0.029(4) 0.023(4) 0.005(3) 0.007(3) -0.004(3)
C14 0.034(5) 0.023(5) 0.023(5) 0.011(4) 0.008(4) 0.005(4)
C4 0.037(6) 0.059(7) 0.027(5) 0.022(5) 0.012(4) 0.023(5)
C5 0.033(5) 0.041(6) 0.021(5) 0.008(4) 0.006(4) 0.013(4)
C11 0.034(5) 0.037(6) 0.023(5) -0.002(4) -0.001(4) 0.001(4)
O1 0.065(5) 0.046(4) 0.039(4) 0.025(4) 0.006(3) -0.006(3)
C16 0.028(4) 0.028(5) 0.017(4) 0.000(4) 0.001(3) 0.003(4)
C19 0.037(5) 0.021(5) 0.030(5) 0.001(4) 0.005(4) 0.006(4)
C17 0.027(5) 0.021(5) 0.023(5) 0.003(3) 0.006(4) 0.001(4)
N2 0.033(4) 0.035(4) 0.022(4) 0.000(3) -0.003(3) 0.001(3)
O4 0.078(5) 0.043(4) 0.055(5) -0.021(4) 0.000(4) 0.012(4)
C18 0.022(4) 0.022(5) 0.026(5) -0.002(3) -0.002(4) 0.000(4)
O3 0.061(5) 0.083(6) 0.038(4) -0.036(4) 0.002(4) -0.001(4)
C1 0.034(5) 0.046(6) 0.023(5) 0.009(4) 0.004(4) 0.008(4)
C6 0.037(5) 0.024(5) 0.016(4) 0.009(4) -0.002(4) 0.001(4)
C12 0.028(5) 0.014(4) 0.022(5) 0.000(3) 0.003(4) 0.003(3)
C7 0.037(5) 0.034(5) 0.021(5) -0.013(4) 0.008(4) -0.008(4)
O7 0.048(4) 0.026(3) 0.038(4) -0.004(3) -0.001(3) 0.009(3)
O8 0.069(5) 0.044(4) 0.026(4) -0.011(3) -0.011(3) -0.003(3)
C8 0.039(5) 0.053(5) 0.025(4) -0.005(4) 0.013(4) 0.023(4)
C2 0.051(6) 0.040(6) 0.025(5) 0.009(5) -0.003(4) -0.007(5)
C3 0.064(7) 0.043(6) 0.029(6) 0.018(5) 0.000(5) 0.004(5)
C20 0.034(5) 0.037(5) 0.015(4) 0.002(4) 0.001(4) -0.006(4)
C21 0.096(9) 0.028(6) 0.052(7) -0.001(6) 0.001(6) -0.007(5)
C10 0.114(11) 0.071(9) 0.040(7) -0.029(7) -0.024(7) -0.014(6)
C9 0.174(17) 0.064(9) 0.097(11) -0.052(10) 0.006(10) 0.011(8)

loop_
_atom_type_symbol
_atom_type_description
_atom_type_scat_dispersion_real
_atom_type_scat_dispersion_imag
_atom_type_scat_source
C C 0.0033 0.0016 'International Tables Vol C Tables 4.2.6.8 and 6.1.1.4'
H H 0.0000 0.0000 'International Tables Vol C Tables 4.2.6.8 and 6.1.1.4'
N N 0.0061 0.0033 'International Tables Vol C Tables 4.2.6.8 and 6.1.1.4'
O O 0.0106 0.0060 'International Tables Vol C Tables 4.2.6.8 and 6.1.1.4'
Br Br -0.2901 2.4595 'International Tables Vol C Tables 4.2.6.8 and 6.1.1.4'

loop_
_geom_angle_atom_site_label_1
_geom_angle_atom_site_label_2
_geom_angle_atom_site_label_3
_geom_angle
C14 C13 C12 119.9(7)
C14 C13 Br8 121.6(6)
C12 C13 Br8 118.5(6)
C21 O9 H9 109.5
C14 C15 C16 118.9(7)
C14 C15 Br6 120.1(6)
C16 C15 Br6 120.9(6)
C20 N1 H1A 109.5
C20 N1 H1B 109.5
H1A N1 H1B 109.5
C20 N1 H1C 109.5
H1A N1 H1C 109.5
H1B N1 H1C 109.5
C13 C14 C15 120.5(7)
C13 C14 Br7 119.0(6)
C15 C14 Br7 120.5(6)
C3 C4 C5 120.4(9)
C3 C4 Br4 121.5(7)
C5 C4 Br4 118.0(8)
C6 C5 C4 118.5(8)
C6 C5 C8 118.4(7)
C4 C5 C8 123.1(8)
O7 C11 O8 125.6(8)
O7 C11 C12 123.4(8)
O8 C11 C12 111.0(7)
C17 C16 C15 121.9(7)
C17 C16 Br5 119.1(6)
C15 C16 Br5 118.9(6)
N2 C19 C20 109.9(6)
N2 C19 H19A 109.7
C20 C19 H19A 109.7
N2 C19 H19B 109.7
C20 C19 H19B 109.7
H19A C19 H19B 108.2
C16 C17 C12 118.8(7)
C16 C17 C18 123.3(7)
C12 C17 C18 117.7(7)
C19 N2 H2A 109.5
C19 N2 H2B 109.5
H2A N2 H2B 109.5
C19 N2 H2C 109.5
H2A N2 H2C 109.5
H2B N2 H2C 109.5
C8 O4 C9 114.2(9)
O6 C18 O5 125.7(7)
O6 C18 C17 117.0(7)
O5 C18 C17 117.2(7)
C6 C1 C2 122.7(8)
C6 C1 Br1 117.1(6)
C2 C1 Br1 120.1(7)
C1 C6 C5 118.8(8)
C1 C6 C7 121.4(8)
C5 C6 C7 119.7(7)
C17 C12 C13 119.9(7)
C17 C12 C11 118.6(7)
C13 C12 C11 121.3(7)
O1 C7 O2 128.7(8)
O1 C7 C6 116.8(8)
O2 C7 C6 114.4(8)
C11 O8 C10 116.3(8)
O3 C8 O4 127.9(10)
O3 C8 C5 122.3(8)
O4 C8 C5 109.6(8)
C3 C2 C1 119.0(9)
C3 C2 Br2 120.5(7)
C1 C2 Br2 120.5(8)
C2 C3 C4 120.6(9)
C2 C3 Br3 120.6(8)
C4 C3 Br3 118.8(8)
N1 C20 C19 109.7(6)
N1 C20 H20A 109.7
C19 C20 H20A 109.7
N1 C20 H20B 109.7
C19 C20 H20B 109.7
H20A C20 H20B 108.2
O9 C21 H21A 109.5
O9 C21 H21B 109.5
H21A C21 H21B 109.5
O9 C21 H21C 109.5
H21A C21 H21C 109.5
H21B C21 H21C 109.5
O8 C10 H10A 109.5
O8 C10 H10B 109.5
H10A C10 H10B 109.5
O8 C10 H10C 109.5
H10A C10 H10C 109.5
H10B C10 H10C 109.5
O4 C9 H9A 109.5
O4 C9 H9B 109.5
H9A C9 H9B 109.5
O4 C9 H9C 109.5
H9A C9 H9C 109.5
H9B C9 H9C 109.5

loop_
_geom_bond_atom_site_label_1
_geom_bond_atom_site_label_2
_geom_bond_distance
C13 C14 1.375(11)
C13 C12 1.400(10)
C13 Br8 1.883(8)
Br5 C16 1.915(8)
Br7 C14 1.882(7)
Br1 C1 1.914(9)
Br6 C15 1.877(8)
Br3 C3 1.891(10)
Br4 C4 1.880(9)
Br2 C2 1.869(9)
O5 C18 1.272(9)
O6 C18 1.240(9)
O2 C7 1.253(10)
O9 C21 1.404(10)
O9 H9 0.8200
C15 C14 1.382(11)
C15 C16 1.389(10)
N1 C20 1.478(10)
N1 H1A 0.8900
N1 H1B 0.8900
N1 H1C 0.8900
C4 C3 1.388(13)
C4 C5 1.424(12)
C5 C6 1.405(11)
C5 C8 1.512(13)
C11 O7 1.197(9)
C11 O8 1.321(10)
C11 C12 1.506(11)
O1 C7 1.215(10)
C16 C17 1.369(10)
C19 N2 1.489(10)
C19 C20 1.509(10)
C19 H19A 0.9700
C19 H19B 0.9700
C17 C12 1.394(11)
C17 C18 1.533(11)
N2 H2A 0.8900
N2 H2B 0.8900
N2 H2C 0.8900
O4 C8 1.284(10)
O4 C9 1.434(13)
O3 C8 1.158(10)
C1 C6 1.381(11)
C1 C2 1.387(12)
C6 C7 1.532(11)
O8 C10 1.436(10)
C2 C3 1.369(13)
C20 H20A 0.9700
C20 H20B 0.9700
C21 H21A 0.9600
C21 H21B 0.9600
C21 H21C 0.9600
C10 H10A 0.9600
C10 H10B 0.9600
C10 H10C 0.9600
C9 H9A 0.9600
C9 H9B 0.9600
C9 H9C 0.9600

loop_
_geom_hbond_atom_site_label_D
_geom_hbond_atom_site_label_H
_geom_hbond_atom_site_label_A
_geom_hbond_site_symmetry_A
_geom_hbond_distance_DH
_geom_hbond_distance_HA
_geom_hbond_distance_DA
_geom_hbond_angle_DHA
N1 H1A O2 2_745 0.89 1.87 2.748(8) 166.6
N1 H1B O5 3_766 0.89 2.04 2.857(8) 152.5
N1 H1C O6 . 0.89 1.86 2.734(8) 166.4
N2 H2A O9 2_645 0.89 1.97 2.801(9) 154.3
N2 H2B O2 2_645 0.89 1.93 2.795(9) 162.5
N2 H2B O3 2_645 0.89 2.57 3.000(9) 110.2
N2 H2C O5 3_666 0.89 1.90 2.747(9) 159.0
O9 H9 O1 1_455 0.82 1.89 2.695(8) 168.2

loop_
_geom_torsion_atom_site_label_1
_geom_torsion_atom_site_label_2
_geom_torsion_atom_site_label_3
_geom_torsion_atom_site_label_4
_geom_torsion
C12 C13 C14 C15 0.6(12)
Br8 C13 C14 C15 -178.6(6)
C12 C13 C14 Br7 -179.8(6)
Br8 C13 C14 Br7 1.0(9)
C16 C15 C14 C13 -1.9(12)
Br6 C15 C14 C13 175.4(6)
C16 C15 C14 Br7 178.6(6)
Br6 C15 C14 Br7 -4.1(10)
C3 C4 C5 C6 -0.2(12)
Br4 C4 C5 C6 175.6(6)
C3 C4 C5 C8 177.3(8)
Br4 C4 C5 C8 -6.9(11)
C14 C15 C16 C17 -0.3(13)
Br6 C15 C16 C17 -177.6(6)
C14 C15 C16 Br5 -176.8(6)
Br6 C15 C16 Br5 5.9(9)
C15 C16 C17 C12 3.7(12)
Br5 C16 C17 C12 -179.8(6)
C15 C16 C17 C18 178.1(8)
Br5 C16 C17 C18 -5.4(11)
C16 C17 C18 O6 -119.1(9)
C12 C17 C18 O6 55.3(10)
C16 C17 C18 O5 63.1(11)
C12 C17 C18 O5 -122.5(8)
C2 C1 C6 C5 0.1(12)
Br1 C1 C6 C5 177.3(6)
C2 C1 C6 C7 176.9(8)
Br1 C1 C6 C7 -5.9(10)
C4 C5 C6 C1 0.5(12)
C8 C5 C6 C1 -177.1(7)
C4 C5 C6 C7 -176.4(7)
C8 C5 C6 C7 6.0(12)
C16 C17 C12 C13 -4.9(12)
C18 C17 C12 C13 -179.6(7)
C16 C17 C12 C11 -179.9(7)
C18 C17 C12 C11 5.4(11)
C14 C13 C12 C17 2.8(12)
Br8 C13 C12 C17 -178.0(6)
C14 C13 C12 C11 177.7(7)
Br8 C13 C12 C11 -3.1(10)
O7 C11 C12 C17 62.5(11)
O8 C11 C12 C17 -117.7(8)
O7 C11 C12 C13 -112.4(10)
O8 C11 C12 C13 67.4(10)
C1 C6 C7 O1 101.9(10)
C5 C6 C7 O1 -81.3(10)
C1 C6 C7 O2 -79.9(10)
C5 C6 C7 O2 96.9(9)
O7 C11 O8 C10 9.4(13)
C12 C11 O8 C10 -170.4(8)
C9 O4 C8 O3 -8.1(16)
C9 O4 C8 C5 175.6(10)
C6 C5 C8 O3 -54.1(13)
C4 C5 C8 O3 128.5(10)
C6 C5 C8 O4 122.5(8)
C4 C5 C8 O4 -55.0(11)
C6 C1 C2 C3 -1.0(13)
Br1 C1 C2 C3 -178.1(7)
C6 C1 C2 Br2 179.1(6)
Br1 C1 C2 Br2 2.0(10)
C1 C2 C3 C4 1.3(14)
Br2 C2 C3 C4 -178.8(6)
C1 C2 C3 Br3 -177.4(6)
Br2 C2 C3 Br3 2.4(11)
C5 C4 C3 C2 -0.7(13)
Br4 C4 C3 C2 -176.4(7)
C5 C4 C3 Br3 178.0(6)
Br4 C4 C3 Br3 2.4(10)
N2 C19 C20 N1 166.0(6)

loop_
_cod_related_entry_id
_cod_related_entry_database
_cod_related_entry_code
1 ChemSpider 30655669
